data_4027869
loop_
_publ_author_name
'Maria I. L. Soares'
'Cl\'audio M. Nunes'
'Clara S. B. Gomes'
'Teresa M. V. D. Pinho e Melo'

_publ_section_title
;
 Thiazolo[3,4-b]indazole-2,2-dioxides as Masked Extended Dipoles:
 Pericyclic Reactions of Benzodiazafulvenium Methides
;
_journal_name_full 'Journal of Organic Chemistry'
_journal_page_first 628
_journal_page_last 637
_journal_paper_doi 10.1021/jo302463q
_journal_volume 78
_journal_year 2013
_chemical_formula_moiety 'C14 H13 N3 O2'
_chemical_formula_sum 'C14 H13 N3 O2'
_chemical_formula_weight 255.27
_chemical_name_systematic 1,3-dimethyl-4-(3-methyl-1H-indazol-1-yl)-1H-pyrrole-2,5-dione
_space_group_IT_number 14
_symmetry_cell_setting monoclinic
_symmetry_Int_Tables_number 14
_symmetry_space_group_name_Hall '-P 2yn'
_symmetry_space_group_name_H-M 'P 1 21/n 1'
_atom_sites_solution_hydrogens geom
_atom_sites_solution_primary direct
_atom_sites_solution_secondary difmap
_audit_creation_method SHELXL-97
_cell_angle_alpha 90.00
_cell_angle_beta 101.928(12)
_cell_angle_gamma 90.00
_cell_formula_units_Z 4
_cell_length_a 11.308(2)
_cell_length_b 7.4047(15)
_cell_length_c 14.748(3)
_cell_measurement_reflns_used 6704
_cell_measurement_temperature 150(2)
_cell_measurement_theta_max 27.51
_cell_measurement_theta_min 2.54
_cell_volume 1208.2(4)
_computing_cell_refinement 'Bruker SAINT'
_computing_data_collection 'Bruker APEX2'
_computing_data_reduction 'Bruker SAINT'
_computing_molecular_graphics ORTEP
_computing_publication_material enCIFer
_computing_structure_refinement 'SHELXL-97 (Sheldrick, 2008)'
_computing_structure_solution SIR2004
_diffrn_ambient_temperature 150(2)
_diffrn_measured_fraction_theta_full 0.985
_diffrn_measured_fraction_theta_max 0.985
_diffrn_measurement_device_type 'Bruker APEX-II CCD'
_diffrn_measurement_method '\f and \w scans'
_diffrn_radiation_monochromator graphite
_diffrn_radiation_probe x-ray
_diffrn_radiation_type MoK\a
_diffrn_radiation_wavelength 0.71073
_diffrn_reflns_av_R_equivalents 0.0316
_diffrn_reflns_av_sigmaI/netI 0.0210
_diffrn_reflns_limit_h_max 14
_diffrn_reflns_limit_h_min -14
_diffrn_reflns_limit_k_max 8
_diffrn_reflns_limit_k_min -9
_diffrn_reflns_limit_l_max 19
_diffrn_reflns_limit_l_min -19
_diffrn_reflns_number 20164
_diffrn_reflns_theta_full 27.67
_diffrn_reflns_theta_max 27.67
_diffrn_reflns_theta_min 2.82
_diffrn_source 'fine-focus sealed tube'
_exptl_absorpt_coefficient_mu 0.097
_exptl_absorpt_correction_T_max 0.9809
_exptl_absorpt_correction_T_min 0.9531
_exptl_absorpt_correction_type multi-scan
_exptl_absorpt_process_details 'SADABS (Sheldrick, 1996)'
_exptl_crystal_colour yellow
_exptl_crystal_density_diffrn 1.403
_exptl_crystal_description needle
_exptl_crystal_F_000 536
_exptl_crystal_size_max 0.50
_exptl_crystal_size_mid 0.20
_exptl_crystal_size_min 0.20
_refine_diff_density_max 0.334
_refine_diff_density_min -0.233
_refine_diff_density_rms 0.044
_refine_ls_extinction_method none
_refine_ls_goodness_of_fit_ref 1.084
_refine_ls_hydrogen_treatment constr
_refine_ls_matrix_type full
_refine_ls_number_parameters 175
_refine_ls_number_reflns 2785
_refine_ls_number_restraints 0
_refine_ls_restrained_S_all 1.084
_refine_ls_R_factor_all 0.0504
_refine_ls_R_factor_gt 0.0389
_refine_ls_shift/su_max 0.000
_refine_ls_shift/su_mean 0.000
_refine_ls_structure_factor_coef Fsqd
_refine_ls_weighting_details 'calc w=1/[\s^2^(Fo^2^)+(0.0667P)^2^+0.1885P] where P=(Fo^2^+2Fc^2^)/3'
_refine_ls_weighting_scheme calc
_refine_ls_wR_factor_gt 0.1082
_refine_ls_wR_factor_ref 0.1145
_reflns_number_gt 2267
_reflns_number_total 2785
_reflns_threshold_expression >2\s(I)
_cod_data_source_file jo302463q_si_002.cif
_cod_data_source_block mis1578
_cod_original_sg_symbol_H-M 'P 21/n'
_cod_database_code 4027869

loop_
_symmetry_equiv_pos_as_xyz
'x, y, z'
'-x+1/2, y+1/2, -z+1/2'
'-x, -y, -z'
'x-1/2, -y-1/2, z-1/2'

loop_
_atom_site_label
_atom_site_type_symbol
_atom_site_fract_x
_atom_site_fract_y
_atom_site_fract_z
_atom_site_U_iso_or_equiv
_atom_site_adp_type
_atom_site_occupancy
_atom_site_symmetry_multiplicity
_atom_site_calc_flag
_atom_site_refinement_flags
O1 O 0.38046(8) 0.08368(13) 0.80892(7) 0.0318(3) Uani 1 1 d .
O2 O 0.60188(8) -0.10849(13) 0.60299(6) 0.0271(2) Uani 1 1 d .
N1 N 0.46240(9) -0.02062(15) 0.68780(7) 0.0239(3) Uani 1 1 d .
N6 N 0.78697(9) 0.01242(14) 0.76690(7) 0.0188(2) Uani 1 1 d .
N7 N 0.85814(9) -0.04682(13) 0.84980(7) 0.0197(2) Uani 1 1 d .
C2 C 0.46745(11) 0.04937(16) 0.77595(9) 0.0217(3) Uani 1 1 d .
C3 C 0.59821(11) 0.07542(15) 0.81994(8) 0.0194(3) Uani 1 1 d .
C4 C 0.66217(11) 0.02377(16) 0.75767(8) 0.0183(3) Uani 1 1 d .
C5 C 0.57740(11) -0.04355(15) 0.67177(9) 0.0204(3) Uani 1 1 d .
C8 C 0.97093(11) -0.03896(15) 0.83930(8) 0.0193(3) Uani 1 1 d .
C8A C 0.97716(11) 0.02733(15) 0.74934(8) 0.0188(3) Uani 1 1 d .
C9 C 1.07212(11) 0.06469(17) 0.70440(9) 0.0237(3) Uani 1 1 d .
H9 H 1.1538 0.0434 0.7340 0.028 Uiso 1 1 calc R
C10 C 1.04287(12) 0.13332(18) 0.61593(9) 0.0264(3) Uani 1 1 d .
H10 H 1.1056 0.1595 0.5839 0.032 Uiso 1 1 calc R
C11 C 0.92175(12) 0.16570(17) 0.57166(8) 0.0238(3) Uani 1 1 d .
H11 H 0.9050 0.2130 0.5105 0.029 Uiso 1 1 calc R
C12 C 0.82724(11) 0.13076(16) 0.61458(8) 0.0208(3) Uani 1 1 d .
H12 H 0.7458 0.1539 0.5849 0.025 Uiso 1 1 calc R
C12A C 0.85719(11) 0.05928(15) 0.70424(8) 0.0179(3) Uani 1 1 d .
C13 C 0.35273(12) -0.0750(2) 0.62312(10) 0.0321(3) Uani 1 1 d .
H13A H 0.3020 -0.1468 0.6559 0.048 Uiso 1 1 calc R
H13B H 0.3742 -0.1475 0.5733 0.048 Uiso 1 1 calc R
H13C H 0.3082 0.0327 0.5967 0.048 Uiso 1 1 calc R
C14 C 0.63574(12) 0.14913(17) 0.91512(8) 0.0239(3) Uani 1 1 d .
H14A H 0.6298 0.0543 0.9603 0.036 Uiso 1 1 calc R
H14B H 0.5828 0.2500 0.9232 0.036 Uiso 1 1 calc R
H14C H 0.7194 0.1918 0.9247 0.036 Uiso 1 1 calc R
C15 C 1.07417(12) -0.09418(18) 0.91478(9) 0.0260(3) Uani 1 1 d .
H15A H 1.1047 0.0115 0.9525 0.039 Uiso 1 1 calc R
H15B H 1.1389 -0.1448 0.8875 0.039 Uiso 1 1 calc R
H15C H 1.0467 -0.1854 0.9539 0.039 Uiso 1 1 calc R

loop_
_atom_site_aniso_label
_atom_site_aniso_U_11
_atom_site_aniso_U_22
_atom_site_aniso_U_33
_atom_site_aniso_U_23
_atom_site_aniso_U_13
_atom_site_aniso_U_12
O1 0.0194(5) 0.0412(6) 0.0367(6) -0.0069(4) 0.0103(4) 0.0017(4)
O2 0.0251(5) 0.0345(5) 0.0212(5) -0.0078(4) 0.0037(4) 0.0019(4)
N1 0.0167(5) 0.0309(6) 0.0226(6) -0.0042(4) 0.0009(4) 0.0012(4)
N6 0.0161(5) 0.0260(5) 0.0140(5) 0.0011(4) 0.0030(4) 0.0018(4)
N7 0.0186(5) 0.0245(5) 0.0148(5) 0.0003(4) 0.0004(4) 0.0005(4)
C2 0.0179(6) 0.0241(6) 0.0235(6) -0.0010(5) 0.0053(5) 0.0019(4)
C3 0.0180(6) 0.0204(6) 0.0198(6) 0.0004(4) 0.0040(5) 0.0012(4)
C4 0.0166(6) 0.0205(6) 0.0173(6) 0.0002(4) 0.0024(4) 0.0006(4)
C5 0.0189(6) 0.0217(6) 0.0201(6) 0.0005(4) 0.0024(5) 0.0022(4)
C8 0.0193(6) 0.0213(6) 0.0168(6) -0.0020(4) 0.0026(4) 0.0008(4)
C8A 0.0183(6) 0.0217(6) 0.0158(6) -0.0018(4) 0.0022(5) 0.0014(4)
C9 0.0169(6) 0.0320(7) 0.0222(6) -0.0009(5) 0.0044(5) 0.0021(5)
C10 0.0239(6) 0.0339(7) 0.0244(6) 0.0014(5) 0.0122(5) 0.0001(5)
C11 0.0290(7) 0.0261(6) 0.0174(6) 0.0019(5) 0.0077(5) 0.0039(5)
C12 0.0206(6) 0.0242(6) 0.0174(6) -0.0018(4) 0.0031(4) 0.0040(5)
C12A 0.0171(6) 0.0208(6) 0.0166(5) -0.0027(4) 0.0053(4) 0.0007(4)
C13 0.0178(6) 0.0431(8) 0.0317(7) -0.0072(6) -0.0031(5) -0.0003(5)
C14 0.0237(6) 0.0293(6) 0.0194(6) -0.0033(5) 0.0063(5) -0.0009(5)
C15 0.0208(6) 0.0346(7) 0.0207(6) 0.0012(5) -0.0001(5) 0.0043(5)

loop_
_atom_type_symbol
_atom_type_description
_atom_type_scat_dispersion_real
_atom_type_scat_dispersion_imag
_atom_type_scat_source
C C 0.0033 0.0016 'International Tables Vol C Tables 4.2.6.8 and 6.1.1.4'
H H 0.0000 0.0000 'International Tables Vol C Tables 4.2.6.8 and 6.1.1.4'
N N 0.0061 0.0033 'International Tables Vol C Tables 4.2.6.8 and 6.1.1.4'
O O 0.0106 0.0060 'International Tables Vol C Tables 4.2.6.8 and 6.1.1.4'

loop_
_geom_angle_atom_site_label_1
_geom_angle_atom_site_label_2
_geom_angle_atom_site_label_3
_geom_angle
C5 N1 C2 110.38(10)
C5 N1 C13 123.99(11)
C2 N1 C13 125.49(11)
C12A N6 N7 111.08(9)
C12A N6 C4 129.10(10)
N7 N6 C4 119.78(10)
C8 N7 N6 106.35(10)
O1 C2 N1 125.04(12)
O1 C2 C3 127.57(12)
N1 C2 C3 107.39(10)
C4 C3 C14 131.71(11)
C4 C3 C2 106.93(11)
C14 C3 C2 121.35(11)
C3 C4 N6 129.16(11)
C3 C4 C5 109.37(11)
N6 C4 C5 121.21(10)
O2 C5 N1 125.59(12)
O2 C5 C4 128.51(11)
N1 C5 C4 105.88(10)
N7 C8 C8A 111.03(11)
N7 C8 C15 121.78(11)
C8A C8 C15 127.19(11)
C9 C8A C12A 120.22(11)
C9 C8A C8 134.12(11)
C12A C8A C8 105.65(11)
C10 C9 C8A 117.65(11)
C10 C9 H9 121.2
C8A C9 H9 121.2
C9 C10 C11 121.46(11)
C9 C10 H10 119.3
C11 C10 H10 119.3
C12 C11 C10 121.86(11)
C12 C11 H11 119.1
C10 C11 H11 119.1
C11 C12 C12A 116.55(11)
C11 C12 H12 121.7
C12A C12 H12 121.7
N6 C12A C12 131.83(11)
N6 C12A C8A 105.89(10)
C12 C12A C8A 122.25(11)
N1 C13 H13A 109.5
N1 C13 H13B 109.5
H13A C13 H13B 109.5
N1 C13 H13C 109.5
H13A C13 H13C 109.5
H13B C13 H13C 109.5
C3 C14 H14A 109.5
C3 C14 H14B 109.5
H14A C14 H14B 109.5
C3 C14 H14C 109.5
H14A C14 H14C 109.5
H14B C14 H14C 109.5
C8 C15 H15A 109.5
C8 C15 H15B 109.5
H15A C15 H15B 109.5
C8 C15 H15C 109.5
H15A C15 H15C 109.5
H15B C15 H15C 109.5

loop_
_geom_bond_atom_site_label_1
_geom_bond_atom_site_label_2
_geom_bond_distance
O1 C2 1.2109(15)
O2 C5 1.2054(15)
N1 C5 1.3795(16)
N1 C2 1.3897(17)
N1 C13 1.4564(16)
N6 C12A 1.3814(15)
N6 N7 1.3885(14)
N6 C4 1.3921(16)
N7 C8 1.3174(16)
C2 C3 1.4993(17)
C3 C4 1.3369(17)
C3 C14 1.4840(17)
C4 C5 1.5067(17)
C8 C8A 1.4299(17)
C8 C15 1.4940(17)
C8A C9 1.4011(17)
C8A C12A 1.4021(17)
C9 C10 1.3753(18)
C9 H9 0.9500
C10 C11 1.4107(18)
C10 H10 0.9500
C11 C12 1.3745(17)
C11 H11 0.9500
C12 C12A 1.3993(17)
C12 H12 0.9500
C13 H13A 0.9800
C13 H13B 0.9800
C13 H13C 0.9800
C14 H14A 0.9800
C14 H14B 0.9800
C14 H14C 0.9800
C15 H15A 0.9800
C15 H15B 0.9800
C15 H15C 0.9800

loop_
_geom_torsion_atom_site_label_1
_geom_torsion_atom_site_label_2
_geom_torsion_atom_site_label_3
_geom_torsion_atom_site_label_4
_geom_torsion
C12A N6 N7 C8 -0.53(12)
C4 N6 N7 C8 -178.32(10)
C5 N1 C2 O1 179.87(12)
C13 N1 C2 O1 -4.2(2)
C5 N1 C2 C3 0.67(13)
C13 N1 C2 C3 176.56(11)
O1 C2 C3 C4 -178.43(13)
N1 C2 C3 C4 0.75(13)
O1 C2 C3 C14 0.7(2)
N1 C2 C3 C14 179.89(11)
C14 C3 C4 N6 5.0(2)
C2 C3 C4 N6 -175.95(11)
C14 C3 C4 C5 179.23(12)
C2 C3 C4 C5 -1.76(13)
C12A N6 C4 C3 -139.39(14)
N7 N6 C4 C3 37.96(17)
C12A N6 C4 C5 47.02(17)
N7 N6 C4 C5 -135.63(12)
C2 N1 C5 O2 176.86(12)
C13 N1 C5 O2 0.9(2)
C2 N1 C5 C4 -1.67(13)
C13 N1 C5 C4 -177.64(12)
C3 C4 C5 O2 -176.28(12)
N6 C4 C5 O2 -1.55(19)
C3 C4 C5 N1 2.19(13)
N6 C4 C5 N1 176.92(10)
N6 N7 C8 C8A 0.53(13)
N6 N7 C8 C15 -179.56(10)
N7 C8 C8A C9 178.36(13)
C15 C8 C8A C9 -1.5(2)
N7 C8 C8A C12A -0.34(13)
C15 C8 C8A C12A 179.76(11)
C12A C8A C9 C10 0.21(18)
C8 C8A C9 C10 -178.34(13)
C8A C9 C10 C11 0.15(19)
C9 C10 C11 C12 0.1(2)
C10 C11 C12 C12A -0.72(18)
N7 N6 C12A C12 -177.47(12)
C4 N6 C12A C12 0.1(2)
N7 N6 C12A C8A 0.32(13)
C4 N6 C12A C8A 177.85(11)
C11 C12 C12A N6 178.58(12)
C11 C12 C12A C8A 1.10(17)
C9 C8A C12A N6 -178.92(10)
C8 C8A C12A N6 0.00(12)
C9 C8A C12A C12 -0.87(18)
C8 C8A C12A C12 178.06(10)
